data_4024635
loop_
_publ_author_name
'Agostino Pietrangelo'
'Brian O. Patrick'
'Mark J. MacLachlan'
'Michael O. Wolf'

_publ_section_title
;
Conjugated Thiophene-Containing Oligoacenes Through Photocyclization: Bent
Acenedithiophenes and a Thiahelicene
;
_journal_name_full 'Journal of Organic Chemistry'
_journal_page_first 4918
_journal_page_last 4926
_journal_paper_doi 10.1021/jo900590u
_journal_volume 74
_journal_year 2009
_chemical_formula_sum 'C30 H18 S2'
_chemical_formula_weight 442.56
_chemical_name_systematic
;
 ?
;
_space_group_IT_number 14
_symmetry_cell_setting monoclinic
_symmetry_space_group_name_Hall '-P 2yn'
_symmetry_space_group_name_H-M 'P 1 21/n 1'
_atom_sites_solution_hydrogens geom
_atom_sites_solution_primary direct
_atom_sites_solution_secondary difmap
_audit_creation_method SHELXL-97
_cell_angle_alpha 90.00
_cell_angle_beta 97.188(2)
_cell_angle_gamma 90.00
_cell_formula_units_Z 4
_cell_length_a 9.1796(4)
_cell_length_b 12.5028(5)
_cell_length_c 18.3890(8)
_cell_measurement_reflns_used 4939
_cell_measurement_temperature 173(2)
_cell_measurement_theta_max 27.95
_cell_measurement_theta_min 2.23
_cell_volume 2093.93(15)
_computing_structure_refinement 'SHELXL-97 (Sheldrick, 1997)'
_diffrn_ambient_temperature 173(2)
_diffrn_measured_fraction_theta_full 0.994
_diffrn_measured_fraction_theta_max 0.994
_diffrn_measurement_device_type 'Bruker X8 APEX II'
_diffrn_measurement_method 'area detector'
_diffrn_radiation_monochromator graphite
_diffrn_radiation_source 'fine-focus sealed tube'
_diffrn_radiation_type MoK\a
_diffrn_radiation_wavelength 0.71073
_diffrn_reflns_av_R_equivalents 0.0422
_diffrn_reflns_av_sigmaI/netI 0.0408
_diffrn_reflns_limit_h_max 12
_diffrn_reflns_limit_h_min -12
_diffrn_reflns_limit_k_max 16
_diffrn_reflns_limit_k_min -16
_diffrn_reflns_limit_l_max 23
_diffrn_reflns_limit_l_min -24
_diffrn_reflns_number 21920
_diffrn_reflns_theta_full 27.97
_diffrn_reflns_theta_max 27.97
_diffrn_reflns_theta_min 1.97
_exptl_absorpt_coefficient_mu 0.271
_exptl_absorpt_correction_T_max 0.960
_exptl_absorpt_correction_T_min 0.711
_exptl_absorpt_correction_type multi-scan
_exptl_crystal_colour yellow
_exptl_crystal_density_diffrn 1.404
_exptl_crystal_density_method 'not measured'
_exptl_crystal_description prism
_exptl_crystal_F_000 920
_exptl_crystal_size_max 0.50
_exptl_crystal_size_mid 0.25
_exptl_crystal_size_min 0.15
_refine_diff_density_max 0.332
_refine_diff_density_min -0.277
_refine_diff_density_rms 0.054
_refine_ls_extinction_method none
_refine_ls_goodness_of_fit_ref 1.054
_refine_ls_hydrogen_treatment constr
_refine_ls_matrix_type full
_refine_ls_number_parameters 289
_refine_ls_number_reflns 5003
_refine_ls_number_restraints 0
_refine_ls_restrained_S_all 1.054
_refine_ls_R_factor_all 0.0612
_refine_ls_R_factor_gt 0.0396
_refine_ls_shift/su_max 0.003
_refine_ls_shift/su_mean 0.000
_refine_ls_structure_factor_coef Fsqd
_refine_ls_weighting_details 'calc w=1/[\s^2^(Fo^2^)+(0.0481P)^2^+0.5719P] where P=(Fo^2^+2Fc^2^)/3'
_refine_ls_weighting_scheme calc
_refine_ls_wR_factor_gt 0.0943
_refine_ls_wR_factor_ref 0.1049
_reflns_number_gt 3712
_reflns_number_total 5003
_reflns_threshold_expression >2sigma(I)
_cod_data_source_file jo900590u_si_007.cif
_cod_data_source_block mw069
_cod_original_sg_symbol_H-M 'P 21/n'
_cod_database_code 4024635

loop_
_symmetry_equiv_pos_as_xyz
'x, y, z'
'-x+1/2, y+1/2, -z+1/2'
'-x, -y, -z'
'x-1/2, -y-1/2, z-1/2'

loop_
_atom_site_label
_atom_site_type_symbol
_atom_site_fract_x
_atom_site_fract_y
_atom_site_fract_z
_atom_site_U_iso_or_equiv
_atom_site_adp_type
_atom_site_occupancy
_atom_site_symmetry_multiplicity
_atom_site_calc_flag
_atom_site_refinement_flags
_atom_site_disorder_assembly
_atom_site_disorder_group
C1 C 0.9570(2) 0.39847(15) 1.19715(9) 0.0266(4) Uani 1 1 d . . .
H1 H 0.9185 0.4152 1.2414 0.032 Uiso 1 1 calc R . .
C2 C 1.0737(2) 0.44751(14) 1.17537(9) 0.0237(4) Uani 1 1 d . . .
H2 H 1.1283 0.5013 1.2032 0.028 Uiso 1 1 calc R . .
C3 C 1.10794(18) 0.41041(13) 1.10546(9) 0.0205(4) Uani 1 1 d . . .
C4 C 1.21461(18) 0.45218(14) 1.06309(9) 0.0211(4) Uani 1 1 d . . .
C5 C 1.20624(18) 0.41984(14) 0.99162(9) 0.0217(4) Uani 1 1 d . . .
H5 H 1.2720 0.4503 0.9614 0.026 Uiso 1 1 calc R . .
C6 C 1.10319(18) 0.34260(14) 0.96091(9) 0.0196(3) Uani 1 1 d . . .
C7 C 1.08361(18) 0.32817(14) 0.88394(9) 0.0207(4) Uani 1 1 d . . .
H7 H 1.1498 0.3619 0.8554 0.025 Uiso 1 1 calc R . .
C8 C 0.97206(18) 0.26700(13) 0.84938(9) 0.0202(3) Uani 1 1 d . . .
C9 C 0.88793(18) 0.20128(13) 0.89301(9) 0.0200(3) Uani 1 1 d . . .
C10 C 0.77530(19) 0.13181(14) 0.85897(9) 0.0246(4) Uani 1 1 d . . .
H10 H 0.7514 0.1334 0.8072 0.029 Uiso 1 1 calc R . .
C11 C 0.7024(2) 0.06407(14) 0.89885(10) 0.0260(4) Uani 1 1 d . . .
H11 H 0.6203 0.0254 0.8757 0.031 Uiso 1 1 calc R . .
C12 C 0.74729(19) 0.05019(14) 0.97511(9) 0.0238(4) Uani 1 1 d . . .
C13 C 0.6890(2) -0.03321(15) 1.01433(10) 0.0296(4) Uani 1 1 d . . .
H13 H 0.6067 -0.0725 0.9920 0.035 Uiso 1 1 calc R . .
C14 C 0.7494(2) -0.05821(15) 1.08392(11) 0.0334(4) Uani 1 1 d . . .
H14 H 0.7076 -0.1130 1.1105 0.040 Uiso 1 1 calc R . .
C15 C 0.8730(2) -0.00269(15) 1.11571(10) 0.0299(4) Uani 1 1 d . . .
H15 H 0.9195 -0.0237 1.1626 0.036 Uiso 1 1 calc R . .
C16 C 0.9284(2) 0.08152(14) 1.08051(9) 0.0246(4) Uani 1 1 d . . .
H16 H 1.0122 0.1184 1.1035 0.029 Uiso 1 1 calc R . .
C17 C 0.86263(19) 0.11470(14) 1.01023(9) 0.0220(4) Uani 1 1 d . . .
C18 C 0.91990(18) 0.20174(13) 0.97012(9) 0.0196(3) Uani 1 1 d . . .
C19 C 1.01303(18) 0.28622(13) 1.00450(9) 0.0190(3) Uani 1 1 d . . .
C20 C 1.01214(18) 0.32827(14) 1.07704(9) 0.0198(4) Uani 1 1 d . . .
C21 C 1.32719(18) 0.53149(14) 1.09306(9) 0.0211(4) Uani 1 1 d . . .
C22 C 1.4031(2) 0.52115(15) 1.16341(10) 0.0289(4) Uani 1 1 d . . .
H22 H 1.3824 0.4626 1.1934 0.035 Uiso 1 1 calc R . .
C23 C 1.5083(2) 0.59562(16) 1.18975(10) 0.0324(4) Uani 1 1 d . . .
H23 H 1.5592 0.5878 1.2377 0.039 Uiso 1 1 calc R . .
C24 C 1.5397(2) 0.68101(15) 1.14693(10) 0.0284(4) Uani 1 1 d . . .
H24 H 1.6104 0.7327 1.1657 0.034 Uiso 1 1 calc R . .
C25 C 1.4681(2) 0.69109(15) 1.07668(10) 0.0270(4) Uani 1 1 d . . .
H25 H 1.4911 0.7489 1.0466 0.032 Uiso 1 1 calc R . .
C26 C 1.36281(19) 0.61720(14) 1.05007(9) 0.0239(4) Uani 1 1 d . . .
H26 H 1.3139 0.6249 1.0017 0.029 Uiso 1 1 calc R . .
C27 C 0.94890(19) 0.26747(14) 0.76844(9) 0.0219(4) Uani 1 1 d . . .
C28 C 0.8252(2) 0.28204(14) 0.71906(9) 0.0238(4) Uani 1 1 d . . .
H28 H 0.7295 0.2899 0.7328 0.029 Uiso 1 1 calc R . .
C29 C 0.8557(2) 0.28403(15) 0.64559(10) 0.0280(4) Uani 1 1 d . . .
H29 H 0.7824 0.2939 0.6049 0.034 Uiso 1 1 calc R . .
C30 C 0.9991(2) 0.27058(19) 0.63921(10) 0.0384(5) Uani 1 1 d . . .
H30 H 1.0386 0.2694 0.5939 0.046 Uiso 1 1 calc R . .
S1 S 0.88355(5) 0.30165(4) 1.13639(2) 0.02568(12) Uani 1 1 d . . .
S2 S 1.10109(6) 0.25586(5) 0.72298(3) 0.04008(16) Uani 1 1 d . . .

loop_
_atom_site_aniso_label
_atom_site_aniso_U_11
_atom_site_aniso_U_22
_atom_site_aniso_U_33
_atom_site_aniso_U_23
_atom_site_aniso_U_13
_atom_site_aniso_U_12
C1 0.0357(10) 0.0277(10) 0.0175(8) -0.0029(7) 0.0069(7) -0.0011(8)
C2 0.0294(10) 0.0226(9) 0.0188(8) -0.0019(6) 0.0023(7) -0.0007(7)
C3 0.0229(9) 0.0200(8) 0.0179(8) 0.0007(6) -0.0001(6) 0.0005(7)
C4 0.0208(9) 0.0213(8) 0.0212(8) 0.0017(6) 0.0017(7) -0.0007(7)
C5 0.0207(9) 0.0247(9) 0.0205(8) 0.0004(7) 0.0062(6) -0.0025(7)
C6 0.0185(8) 0.0220(8) 0.0185(8) -0.0013(6) 0.0031(6) 0.0001(7)
C7 0.0200(9) 0.0252(9) 0.0182(8) -0.0002(6) 0.0071(6) -0.0011(7)
C8 0.0208(9) 0.0224(8) 0.0176(8) -0.0020(6) 0.0033(6) 0.0023(7)
C9 0.0195(8) 0.0217(9) 0.0193(8) -0.0024(6) 0.0043(6) 0.0009(7)
C10 0.0245(9) 0.0268(10) 0.0224(8) -0.0039(7) 0.0027(7) -0.0014(7)
C11 0.0232(9) 0.0257(9) 0.0284(9) -0.0035(7) 0.0006(7) -0.0054(7)
C12 0.0229(9) 0.0223(9) 0.0269(9) -0.0016(7) 0.0060(7) -0.0003(7)
C13 0.0312(10) 0.0252(10) 0.0333(10) -0.0023(7) 0.0084(8) -0.0062(8)
C14 0.0434(12) 0.0244(10) 0.0347(10) 0.0025(8) 0.0137(9) -0.0066(9)
C15 0.0414(11) 0.0247(10) 0.0242(9) 0.0022(7) 0.0071(8) 0.0032(8)
C16 0.0272(9) 0.0234(9) 0.0234(8) -0.0019(7) 0.0044(7) 0.0000(7)
C17 0.0233(9) 0.0218(9) 0.0219(8) -0.0018(7) 0.0070(7) 0.0002(7)
C18 0.0168(8) 0.0221(9) 0.0204(8) -0.0008(6) 0.0050(6) 0.0004(7)
C19 0.0172(8) 0.0221(9) 0.0179(8) 0.0000(6) 0.0033(6) 0.0013(7)
C20 0.0189(8) 0.0229(9) 0.0180(8) 0.0009(6) 0.0039(6) 0.0000(7)
C21 0.0201(8) 0.0229(9) 0.0207(8) -0.0015(6) 0.0035(6) -0.0013(7)
C22 0.0326(10) 0.0293(10) 0.0240(9) 0.0043(7) -0.0001(7) -0.0056(8)
C23 0.0333(11) 0.0373(11) 0.0245(9) 0.0004(8) -0.0047(8) -0.0076(9)
C24 0.0246(10) 0.0286(10) 0.0315(10) -0.0053(8) 0.0013(8) -0.0078(8)
C25 0.0271(10) 0.0256(10) 0.0291(9) 0.0026(7) 0.0063(7) -0.0039(8)
C26 0.0233(9) 0.0268(9) 0.0216(8) 0.0005(7) 0.0028(7) 0.0002(7)
C27 0.0230(9) 0.0246(9) 0.0192(8) -0.0021(6) 0.0063(7) -0.0001(7)
C28 0.0241(9) 0.0247(9) 0.0230(9) 0.0004(7) 0.0041(7) -0.0015(7)
C29 0.0307(10) 0.0296(10) 0.0222(9) 0.0017(7) -0.0025(7) -0.0012(8)
C30 0.0366(12) 0.0629(15) 0.0160(9) 0.0020(9) 0.0043(8) 0.0050(10)
S1 0.0269(2) 0.0318(3) 0.0200(2) -0.00319(17) 0.00917(17) -0.00616(19)
S2 0.0245(3) 0.0782(4) 0.0182(2) 0.0006(2) 0.00515(18) 0.0097(3)

loop_
_atom_type_symbol
_atom_type_description
_atom_type_scat_dispersion_real
_atom_type_scat_dispersion_imag
_atom_type_scat_source
C C 0.0033 0.0016 'International Tables Vol C Tables 4.2.6.8 and 6.1.1.4'
H H 0.0000 0.0000 'International Tables Vol C Tables 4.2.6.8 and 6.1.1.4'
S S 0.1246 0.1234 'International Tables Vol C Tables 4.2.6.8 and 6.1.1.4'

loop_
_geom_angle_atom_site_label_1
_geom_angle_atom_site_label_2
_geom_angle_atom_site_label_3
_geom_angle
_geom_angle_site_symmetry_1
_geom_angle_site_symmetry_3
_geom_angle_publ_flag
C2 C1 S1 112.94(14) . . ?
C2 C1 H1 123.5 . . ?
S1 C1 H1 123.5 . . ?
C1 C2 C3 113.11(16) . . ?
C1 C2 H2 123.4 . . ?
C3 C2 H2 123.4 . . ?
C20 C3 C4 120.27(15) . . ?
C20 C3 C2 111.76(15) . . ?
C4 C3 C2 127.78(16) . . ?
C5 C4 C3 117.21(15) . . ?
C5 C4 C21 120.39(16) . . ?
C3 C4 C21 122.34(15) . . ?
C4 C5 C6 122.55(16) . . ?
C4 C5 H5 118.7 . . ?
C6 C5 H5 118.7 . . ?
C19 C6 C7 119.62(15) . . ?
C19 C6 C5 121.56(15) . . ?
C7 C6 C5 118.66(15) . . ?
C8 C7 C6 121.96(16) . . ?
C8 C7 H7 119.0 . . ?
C6 C7 H7 119.0 . . ?
C7 C8 C9 118.85(15) . . ?
C7 C8 C27 118.07(16) . . ?
C9 C8 C27 123.00(15) . . ?
C18 C9 C10 119.29(16) . . ?
C18 C9 C8 119.95(15) . . ?
C10 C9 C8 120.72(15) . . ?
C11 C10 C9 121.48(16) . . ?
C11 C10 H10 119.3 . . ?
C9 C10 H10 119.3 . . ?
C10 C11 C12 120.62(16) . . ?
C10 C11 H11 119.7 . . ?
C12 C11 H11 119.7 . . ?
C13 C12 C17 119.74(16) . . ?
C13 C12 C11 120.84(16) . . ?
C17 C12 C11 119.13(16) . . ?
C14 C13 C12 120.84(17) . . ?
C14 C13 H13 119.6 . . ?
C12 C13 H13 119.6 . . ?
C13 C14 C15 119.50(18) . . ?
C13 C14 H14 120.2 . . ?
C15 C14 H14 120.2 . . ?
C16 C15 C14 121.06(17) . . ?
C16 C15 H15 119.5 . . ?
C14 C15 H15 119.5 . . ?
C15 C16 C17 121.07(17) . . ?
C15 C16 H16 119.5 . . ?
C17 C16 H16 119.5 . . ?
C16 C17 C12 117.14(16) . . ?
C16 C17 C18 122.90(15) . . ?
C12 C17 C18 119.47(15) . . ?
C9 C18 C17 117.71(15) . . ?
C9 C18 C19 118.50(15) . . ?
C17 C18 C19 123.74(15) . . ?
C6 C19 C20 114.65(15) . . ?
C6 C19 C18 118.10(15) . . ?
C20 C19 C18 126.83(16) . . ?
C3 C20 C19 122.41(16) . . ?
C3 C20 S1 110.37(12) . . ?
C19 C20 S1 126.67(13) . . ?
C26 C21 C22 118.09(16) . . ?
C26 C21 C4 120.24(15) . . ?
C22 C21 C4 121.64(16) . . ?
C23 C22 C21 120.48(17) . . ?
C23 C22 H22 119.8 . . ?
C21 C22 H22 119.8 . . ?
C24 C23 C22 120.51(16) . . ?
C24 C23 H23 119.7 . . ?
C22 C23 H23 119.7 . . ?
C23 C24 C25 119.75(17) . . ?
C23 C24 H24 120.1 . . ?
C25 C24 H24 120.1 . . ?
C24 C25 C26 120.05(17) . . ?
C24 C25 H25 120.0 . . ?
C26 C25 H25 120.0 . . ?
C25 C26 C21 121.09(16) . . ?
C25 C26 H26 119.5 . . ?
C21 C26 H26 119.5 . . ?
C28 C27 C8 132.01(17) . . ?
C28 C27 S2 110.11(13) . . ?
C8 C27 S2 117.76(12) . . ?
C27 C28 C29 112.83(17) . . ?
C27 C28 H28 123.6 . . ?
C29 C28 H28 123.6 . . ?
C30 C29 C28 113.16(16) . . ?
C30 C29 H29 123.4 . . ?
C28 C29 H29 123.4 . . ?
C29 C30 S2 111.47(15) . . ?
C29 C30 H30 124.3 . . ?
S2 C30 H30 124.3 . . ?
C1 S1 C20 91.80(9) . . ?
C30 S2 C27 92.43(9) . . ?

loop_
_geom_bond_atom_site_label_1
_geom_bond_atom_site_label_2
_geom_bond_distance
_geom_bond_site_symmetry_2
_geom_bond_publ_flag
C1 C2 1.339(3) . ?
C1 S1 1.7262(18) . ?
C1 H1 0.9500 . ?
C2 C3 1.438(2) . ?
C2 H2 0.9500 . ?
C3 C20 1.409(2) . ?
C3 C4 1.425(2) . ?
C4 C5 1.368(2) . ?
C4 C21 1.487(2) . ?
C5 C6 1.419(2) . ?
C5 H5 0.9500 . ?
C6 C19 1.411(2) . ?
C6 C7 1.416(2) . ?
C7 C8 1.369(2) . ?
C7 H7 0.9500 . ?
C8 C9 1.439(2) . ?
C8 C27 1.477(2) . ?
C9 C18 1.412(2) . ?
C9 C10 1.433(2) . ?
C10 C11 1.351(3) . ?
C10 H10 0.9500 . ?
C11 C12 1.422(2) . ?
C11 H11 0.9500 . ?
C12 C13 1.411(3) . ?
C12 C17 1.420(2) . ?
C13 C14 1.366(3) . ?
C13 H13 0.9500 . ?
C14 C15 1.395(3) . ?
C14 H14 0.9500 . ?
C15 C16 1.367(3) . ?
C15 H15 0.9500 . ?
C16 C17 1.418(2) . ?
C16 H16 0.9500 . ?
C17 C18 1.450(2) . ?
C18 C19 1.453(2) . ?
C19 C20 1.435(2) . ?
C20 S1 1.7371(17) . ?
C21 C26 1.395(2) . ?
C21 C22 1.396(2) . ?
C22 C23 1.384(3) . ?
C22 H22 0.9500 . ?
C23 C24 1.378(3) . ?
C23 H23 0.9500 . ?
C24 C25 1.380(2) . ?
C24 H24 0.9500 . ?
C25 C26 1.381(2) . ?
C25 H25 0.9500 . ?
C26 H26 0.9500 . ?
C27 C28 1.374(2) . ?
C27 S2 1.7216(18) . ?
C28 C29 1.414(3) . ?
C28 H28 0.9500 . ?
C29 C30 1.347(3) . ?
C29 H29 0.9500 . ?
C30 S2 1.7094(19) . ?
C30 H30 0.9500 . ?

loop_
_geom_torsion_atom_site_label_1
_geom_torsion_atom_site_label_2
_geom_torsion_atom_site_label_3
_geom_torsion_atom_site_label_4
_geom_torsion
_geom_torsion_site_symmetry_1
_geom_torsion_site_symmetry_2
_geom_torsion_site_symmetry_3
_geom_torsion_site_symmetry_4
_geom_torsion_publ_flag
S1 C1 C2 C3 1.8(2) . . . . ?
C1 C2 C3 C20 -1.7(2) . . . . ?
C1 C2 C3 C4 173.21(17) . . . . ?
C20 C3 C4 C5 8.6(2) . . . . ?
C2 C3 C4 C5 -165.95(16) . . . . ?
C20 C3 C4 C21 -174.16(15) . . . . ?
C2 C3 C4 C21 11.3(3) . . . . ?
C3 C4 C5 C6 -4.2(2) . . . . ?
C21 C4 C5 C6 178.49(16) . . . . ?
C4 C5 C6 C19 -6.7(3) . . . . ?
C4 C5 C6 C7 168.54(16) . . . . ?
C19 C6 C7 C8 5.0(3) . . . . ?
C5 C6 C7 C8 -170.32(16) . . . . ?
C6 C7 C8 C9 -10.7(3) . . . . ?
C6 C7 C8 C27 172.45(15) . . . . ?
C7 C8 C9 C18 0.8(2) . . . . ?
C27 C8 C9 C18 177.50(16) . . . . ?
C7 C8 C9 C10 -176.72(16) . . . . ?
C27 C8 C9 C10 0.0(3) . . . . ?
C18 C9 C10 C11 -2.3(3) . . . . ?
C8 C9 C10 C11 175.27(17) . . . . ?
C9 C10 C11 C12 -7.7(3) . . . . ?
C10 C11 C12 C13 -168.82(18) . . . . ?
C10 C11 C12 C17 5.0(3) . . . . ?
C17 C12 C13 C14 -5.1(3) . . . . ?
C11 C12 C13 C14 168.67(18) . . . . ?
C12 C13 C14 C15 -2.0(3) . . . . ?
C13 C14 C15 C16 4.8(3) . . . . ?
C14 C15 C16 C17 -0.5(3) . . . . ?
C15 C16 C17 C12 -6.4(3) . . . . ?
C15 C16 C17 C18 -178.34(17) . . . . ?
C13 C12 C17 C16 9.0(3) . . . . ?
C11 C12 C17 C16 -164.80(17) . . . . ?
C13 C12 C17 C18 -178.68(16) . . . . ?
C11 C12 C17 C18 7.5(3) . . . . ?
C10 C9 C18 C17 14.4(2) . . . . ?
C8 C9 C18 C17 -163.19(16) . . . . ?
C10 C9 C18 C19 -168.26(15) . . . . ?
C8 C9 C18 C19 14.2(2) . . . . ?
C16 C17 C18 C9 154.86(17) . . . . ?
C12 C17 C18 C9 -16.9(2) . . . . ?
C16 C17 C18 C19 -22.4(3) . . . . ?
C12 C17 C18 C19 165.83(16) . . . . ?
C7 C6 C19 C20 -162.91(15) . . . . ?
C5 C6 C19 C20 12.3(2) . . . . ?
C7 C6 C19 C18 10.2(2) . . . . ?
C5 C6 C19 C18 -174.56(15) . . . . ?
C9 C18 C19 C6 -19.6(2) . . . . ?
C17 C18 C19 C6 157.63(16) . . . . ?
C9 C18 C19 C20 152.64(17) . . . . ?
C17 C18 C19 C20 -30.2(3) . . . . ?
C4 C3 C20 C19 -2.5(3) . . . . ?
C2 C3 C20 C19 172.87(15) . . . . ?
C4 C3 C20 S1 -174.51(13) . . . . ?
C2 C3 C20 S1 0.82(18) . . . . ?
C6 C19 C20 C3 -7.8(2) . . . . ?
C18 C19 C20 C3 179.72(16) . . . . ?
C6 C19 C20 S1 162.87(13) . . . . ?
C18 C19 C20 S1 -9.6(3) . . . . ?
C5 C4 C21 C26 38.5(2) . . . . ?
C3 C4 C21 C26 -138.69(18) . . . . ?
C5 C4 C21 C22 -139.54(18) . . . . ?
C3 C4 C21 C22 43.3(3) . . . . ?
C26 C21 C22 C23 1.4(3) . . . . ?
C4 C21 C22 C23 179.45(18) . . . . ?
C21 C22 C23 C24 -0.1(3) . . . . ?
C22 C23 C24 C25 -1.4(3) . . . . ?
C23 C24 C25 C26 1.5(3) . . . . ?
C24 C25 C26 C21 -0.2(3) . . . . ?
C22 C21 C26 C25 -1.3(3) . . . . ?
C4 C21 C26 C25 -179.37(17) . . . . ?
C7 C8 C27 C28 -130.5(2) . . . . ?
C9 C8 C27 C28 52.8(3) . . . . ?
C7 C8 C27 S2 45.0(2) . . . . ?
C9 C8 C27 S2 -131.71(15) . . . . ?
C8 C27 C28 C29 175.52(18) . . . . ?
S2 C27 C28 C29 -0.3(2) . . . . ?
C27 C28 C29 C30 0.4(2) . . . . ?
C28 C29 C30 S2 -0.3(2) . . . . ?
C2 C1 S1 C20 -1.11(15) . . . . ?
C3 C20 S1 C1 0.12(13) . . . . ?
C19 C20 S1 C1 -171.51(16) . . . . ?
C29 C30 S2 C27 0.17(18) . . . . ?
C28 C27 S2 C30 0.06(15) . . . . ?
C8 C27 S2 C30 -176.40(15) . . . . ?

loop_
_cod_related_entry_id
_cod_related_entry_database
_cod_related_entry_code
1 ChemSpider 30658982
